data_4326465
loop_
_publ_author_name
'Alan F. Heyduk'
'Ryan A. Zarkesh'
'Andy I. Nguyen'

_publ_section_title
;
 Designing Catalysts for Nitrene Transfer Using Early Transition Metals
 and Redox-Active Ligands
;
_journal_name_full 'Inorganic Chemistry'
_journal_page_first 9849
_journal_page_last 9863
_journal_paper_doi 10.1021/ic200911b
_journal_volume 50
_journal_year 2011
_chemical_formula_sum 'C41 H70 N O4 Ta'
_chemical_formula_weight 821.93
_chemical_name_systematic
; 
 ? 
;
_space_group_IT_number 14
_symmetry_cell_setting monoclinic
_symmetry_space_group_name_Hall '-P 2ybc'
_symmetry_space_group_name_H-M 'P 1 21/c 1'
_atom_sites_solution_hydrogens geom
_atom_sites_solution_primary direct
_atom_sites_solution_secondary difmap
_audit_creation_method SHELXTL
_cell_angle_alpha 90.00
_cell_angle_beta 92.0886(15)
_cell_angle_gamma 90.00
_cell_formula_units_Z 4
_cell_length_a 9.9363(11)
_cell_length_b 20.418(2)
_cell_length_c 20.470(2)
_cell_measurement_reflns_used 4786
_cell_measurement_temperature 93(2)
_cell_measurement_theta_max 28.76
_cell_measurement_theta_min 2.23
_cell_volume 4150.2(7)
_computing_cell_refinement 'Bruker SAINT'
_computing_data_collection 'Bruker APEX2'
_computing_data_reduction 'Bruker SAINT'
_computing_molecular_graphics 'Bruker SHELXTL'
_computing_publication_material 'Bruker SHELXTL'
_computing_structure_refinement 'SHELXL-97 (Sheldrick, 2008)'
_computing_structure_solution 'SHELXS-97 (Sheldrick, 2008)'
_diffrn_ambient_temperature 93(2)
_diffrn_measured_fraction_theta_full 0.997
_diffrn_measured_fraction_theta_max 0.997
_diffrn_measurement_device_type 'Bruker APEX-II CCD'
_diffrn_measurement_method '\f and \w scans'
_diffrn_radiation_monochromator graphite
_diffrn_radiation_source 'fine-focus sealed tube'
_diffrn_radiation_type MoK\a
_diffrn_radiation_wavelength 0.71073
_diffrn_reflns_av_R_equivalents 0.0000
_diffrn_reflns_av_sigmaI/netI 0.0244
_diffrn_reflns_limit_h_max 13
_diffrn_reflns_limit_h_min -13
_diffrn_reflns_limit_k_max 26
_diffrn_reflns_limit_k_min 0
_diffrn_reflns_limit_l_max 26
_diffrn_reflns_limit_l_min 0
_diffrn_reflns_number 9852
_diffrn_reflns_theta_full 27.88
_diffrn_reflns_theta_max 27.88
_diffrn_reflns_theta_min 1.99
_exptl_absorpt_coefficient_mu 2.686
_exptl_absorpt_correction_T_max 0.6671
_exptl_absorpt_correction_T_min 0.3228
_exptl_absorpt_correction_type multi-scan
_exptl_absorpt_process_details 'Bruker TWINABS'
_exptl_crystal_colour yellow
_exptl_crystal_density_diffrn 1.315
_exptl_crystal_density_meas ?
_exptl_crystal_description spear
_exptl_crystal_F_000 1712
_exptl_crystal_size_max 0.54
_exptl_crystal_size_mid 0.21
_exptl_crystal_size_min 0.16
_refine_diff_density_max 3.060
_refine_diff_density_min -1.240
_refine_diff_density_rms 0.124
_refine_ls_extinction_method none
_refine_ls_goodness_of_fit_ref 1.077
_refine_ls_hydrogen_treatment constr
_refine_ls_matrix_type full
_refine_ls_number_parameters 444
_refine_ls_number_reflns 9852
_refine_ls_number_restraints 0
_refine_ls_restrained_S_all 1.077
_refine_ls_R_factor_all 0.0448
_refine_ls_R_factor_gt 0.0353
_refine_ls_shift/su_max 0.002
_refine_ls_shift/su_mean 0.000
_refine_ls_structure_factor_coef Fsqd
_refine_ls_weighting_details 'calc w=1/[\s^2^(Fo^2^)+(0.0207P)^2^+21.1111P] where P=(Fo^2^+2Fc^2^)/3'
_refine_ls_weighting_scheme calc
_refine_ls_wR_factor_gt 0.0743
_refine_ls_wR_factor_ref 0.0774
_reflns_number_gt 8487
_reflns_number_total 9852
_reflns_threshold_expression >2sigma(I)
_cod_data_source_file ic200911b_si_001_3.cif
_cod_data_source_block afh209
_cod_depositor_comments
;
The following automatic conversions were performed:

'_exptl_crystal_density_meas' value 'none' was changed to '?' - the
value is perceived as not measured.

Automatic conversion script
Id: cif_fix_values 3008 2015-01-20 13:52:24Z robertas 
;
_cod_original_cell_volume 4150.2(8)
_cod_database_code 4326465

loop_
_symmetry_equiv_pos_as_xyz
'x, y, z'
'-x, y+1/2, -z+1/2'
'-x, -y, -z'
'x, -y-1/2, z-1/2'

loop_
_atom_site_label
_atom_site_type_symbol
_atom_site_fract_x
_atom_site_fract_y
_atom_site_fract_z
_atom_site_U_iso_or_equiv
_atom_site_adp_type
_atom_site_occupancy
_atom_site_symmetry_multiplicity
_atom_site_calc_flag
_atom_site_refinement_flags
Ta1 Ta 0.245455(14) 0.513201(7) 0.135745(6) 0.01228(4) Uani 1 1 d .
N1 N 0.2437(3) 0.51681(15) 0.23660(14) 0.0149(6) Uani 1 1 d .
O1 O 0.1382(3) 0.58921(12) 0.15499(12) 0.0157(5) Uani 1 1 d .
O2 O 0.3589(3) 0.44081(13) 0.16501(12) 0.0178(5) Uani 1 1 d .
O3 O 0.1204(2) 0.46675(12) 0.08468(12) 0.0150(5) Uani 1 1 d .
O4 O 0.3641(3) 0.55362(12) 0.08020(12) 0.0167(5) Uani 1 1 d .
C1 C 0.1792(4) 0.57099(18) 0.26551(18) 0.0166(7) Uani 1 1 d .
C2 C 0.1187(4) 0.61140(18) 0.21730(17) 0.0159(7) Uani 1 1 d .
C3 C 0.0459(4) 0.66724(17) 0.23156(18) 0.0161(7) Uani 1 1 d .
C4 C 0.0362(4) 0.68175(18) 0.29823(18) 0.0188(7) Uani 1 1 d .
H4A H -0.0137 0.7193 0.3101 0.023 Uiso 1 1 calc R
C5 C 0.0963(4) 0.64385(18) 0.34785(18) 0.0176(7) Uani 1 1 d .
C6 C 0.1702(4) 0.58885(18) 0.33075(18) 0.0182(7) Uani 1 1 d .
H6A H 0.2148 0.5634 0.3638 0.022 Uiso 1 1 calc R
C7 C -0.0231(4) 0.70923(19) 0.17800(18) 0.0201(8) Uani 1 1 d .
C8 C -0.1297(4) 0.6673(2) 0.1414(2) 0.0231(8) Uani 1 1 d .
H8A H -0.0870 0.6281 0.1238 0.035 Uiso 1 1 calc R
H8B H -0.1712 0.6928 0.1055 0.035 Uiso 1 1 calc R
H8C H -0.1991 0.6542 0.1716 0.035 Uiso 1 1 calc R
C9 C -0.0937(5) 0.7693(2) 0.2059(2) 0.0297(10) Uani 1 1 d .
H9A H -0.0275 0.7967 0.2297 0.045 Uiso 1 1 calc R
H9B H -0.1628 0.7549 0.2357 0.045 Uiso 1 1 calc R
H9C H -0.1360 0.7946 0.1700 0.045 Uiso 1 1 calc R
C10 C 0.0810(4) 0.7337(2) 0.12981(19) 0.0237(8) Uani 1 1 d .
H10A H 0.1495 0.7600 0.1534 0.035 Uiso 1 1 calc R
H10B H 0.0357 0.7606 0.0960 0.035 Uiso 1 1 calc R
H10C H 0.1240 0.6961 0.1094 0.035 Uiso 1 1 calc R
C11 C 0.0857(4) 0.66361(19) 0.41990(18) 0.0202(8) Uani 1 1 d .
C12 C -0.0508(5) 0.6964(2) 0.4319(2) 0.0301(10) Uani 1 1 d .
H12A H -0.1239 0.6669 0.4176 0.045 Uiso 1 1 calc R
H12B H -0.0576 0.7374 0.4070 0.045 Uiso 1 1 calc R
H12C H -0.0577 0.7058 0.4786 0.045 Uiso 1 1 calc R
C13 C 0.1984(5) 0.7124(2) 0.4376(2) 0.0311(10) Uani 1 1 d .
H13A H 0.2860 0.6917 0.4313 0.047 Uiso 1 1 calc R
H13B H 0.1920 0.7257 0.4833 0.047 Uiso 1 1 calc R
H13C H 0.1894 0.7510 0.4093 0.047 Uiso 1 1 calc R
C14 C 0.0971(5) 0.6043(2) 0.4656(2) 0.0297(10) Uani 1 1 d .
H14A H 0.1872 0.5851 0.4632 0.045 Uiso 1 1 calc R
H14B H 0.0294 0.5716 0.4522 0.045 Uiso 1 1 calc R
H14C H 0.0822 0.6182 0.5106 0.045 Uiso 1 1 calc R
C15 C 0.3070(4) 0.46445(18) 0.27133(17) 0.0155(7) Uani 1 1 d .
C16 C 0.3730(4) 0.42235(18) 0.22897(17) 0.0162(7) Uani 1 1 d .
C17 C 0.4452(4) 0.36738(18) 0.25035(18) 0.0179(7) Uani 1 1 d .
C18 C 0.4479(4) 0.35557(18) 0.31791(18) 0.0187(7) Uani 1 1 d .
H18A H 0.4972 0.3189 0.3345 0.022 Uiso 1 1 calc R
C19 C 0.3813(4) 0.39528(18) 0.36183(17) 0.0168(7) Uani 1 1 d .
C20 C 0.3092(4) 0.44925(18) 0.33806(18) 0.0186(7) Uani 1 1 d .
H20A H 0.2613 0.4759 0.3673 0.022 Uiso 1 1 calc R
C21 C 0.5183(4) 0.32354(19) 0.20227(18) 0.0196(8) Uani 1 1 d .
C22 C 0.5908(5) 0.2662(2) 0.2370(2) 0.0302(10) Uani 1 1 d .
H22A H 0.6561 0.2833 0.2698 0.045 Uiso 1 1 calc R
H22B H 0.6379 0.2400 0.2049 0.045 Uiso 1 1 calc R
H22C H 0.5247 0.2388 0.2586 0.045 Uiso 1 1 calc R
C23 C 0.6251(4) 0.3645(2) 0.1685(2) 0.0243(8) Uani 1 1 d .
H23A H 0.6915 0.3805 0.2013 0.036 Uiso 1 1 calc R
H23B H 0.5817 0.4018 0.1462 0.036 Uiso 1 1 calc R
H23C H 0.6703 0.3373 0.1365 0.036 Uiso 1 1 calc R
C24 C 0.4173(4) 0.2951(2) 0.1510(2) 0.0240(8) Uani 1 1 d .
H24A H 0.3481 0.2701 0.1731 0.036 Uiso 1 1 calc R
H24B H 0.4648 0.2661 0.1214 0.036 Uiso 1 1 calc R
H24C H 0.3748 0.3309 0.1260 0.036 Uiso 1 1 calc R
C25 C 0.3926(4) 0.38183(19) 0.43566(17) 0.0202(8) Uani 1 1 d .
C26 C 0.2967(6) 0.4223(3) 0.4745(2) 0.0481(15) Uani 1 1 d .
H26A H 0.2038 0.4128 0.4597 0.072 Uiso 1 1 calc R
H26B H 0.3155 0.4690 0.4680 0.072 Uiso 1 1 calc R
H26C H 0.3085 0.4116 0.5210 0.072 Uiso 1 1 calc R
C27 C 0.3665(9) 0.3105(2) 0.4501(3) 0.065(2) Uani 1 1 d .
H27A H 0.2761 0.2985 0.4334 0.098 Uiso 1 1 calc R
H27B H 0.3729 0.3032 0.4974 0.098 Uiso 1 1 calc R
H27C H 0.4335 0.2834 0.4288 0.098 Uiso 1 1 calc R
C28 C 0.5351(6) 0.3986(4) 0.4605(3) 0.072(2) Uani 1 1 d .
H28A H 0.5464 0.3858 0.5065 0.108 Uiso 1 1 calc R
H28B H 0.5500 0.4458 0.4564 0.108 Uiso 1 1 calc R
H28C H 0.6004 0.3749 0.4346 0.108 Uiso 1 1 calc R
C29 C 0.0074(4) 0.42190(18) 0.08580(18) 0.0180(7) Uani 1 1 d .
C30 C -0.1192(4) 0.4628(2) 0.0859(2) 0.0311(10) Uani 1 1 d .
H30A H -0.1195 0.4892 0.1259 0.047 Uiso 1 1 calc R
H30B H -0.1981 0.4340 0.0842 0.047 Uiso 1 1 calc R
H30C H -0.1222 0.4917 0.0477 0.047 Uiso 1 1 calc R
C31 C 0.0123(5) 0.3801(2) 0.0246(2) 0.0316(10) Uani 1 1 d .
H31A H 0.0069 0.4084 -0.0141 0.047 Uiso 1 1 calc R
H31B H -0.0638 0.3495 0.0233 0.047 Uiso 1 1 calc R
H31C H 0.0969 0.3554 0.0251 0.047 Uiso 1 1 calc R
C32 C 0.0240(4) 0.38080(19) 0.14787(18) 0.0220(8) Uani 1 1 d .
H32A H 0.0236 0.4096 0.1862 0.033 Uiso 1 1 calc R
H32B H 0.1095 0.3570 0.1475 0.033 Uiso 1 1 calc R
H32C H -0.0505 0.3495 0.1498 0.033 Uiso 1 1 calc R
C33 C 0.4725(4) 0.60023(18) 0.07429(18) 0.0186(7) Uani 1 1 d .
C34 C 0.4725(4) 0.6450(2) 0.1334(2) 0.0245(8) Uani 1 1 d .
H34A H 0.3866 0.6685 0.1341 0.037 Uiso 1 1 calc R
H34B H 0.5465 0.6765 0.1309 0.037 Uiso 1 1 calc R
H34C H 0.4844 0.6188 0.1733 0.037 Uiso 1 1 calc R
C35 C 0.6010(4) 0.5604(3) 0.0725(3) 0.0418(13) Uani 1 1 d .
H35A H 0.5960 0.5306 0.0350 0.063 Uiso 1 1 calc R
H35B H 0.6120 0.5349 0.1130 0.063 Uiso 1 1 calc R
H35C H 0.6781 0.5899 0.0685 0.063 Uiso 1 1 calc R
C36 C 0.4447(6) 0.6371(3) 0.0113(2) 0.0464(14) Uani 1 1 d .
H36A H 0.3572 0.6590 0.0130 0.070 Uiso 1 1 calc R
H36B H 0.4434 0.6063 -0.0254 0.070 Uiso 1 1 calc R
H36C H 0.5154 0.6698 0.0055 0.070 Uiso 1 1 calc R
C37 C 0.4566(6) 0.4028(3) 0.6676(3) 0.0469(13) Uani 1 1 d .
H37A H 0.5186 0.3785 0.6970 0.070 Uiso 1 1 calc R
H37B H 0.5064 0.4367 0.6447 0.070 Uiso 1 1 calc R
H37C H 0.4149 0.3726 0.6356 0.070 Uiso 1 1 calc R
C38 C 0.3510(7) 0.4337(4) 0.7060(3) 0.0638(18) Uani 1 1 d .
H38A H 0.3948 0.4575 0.7432 0.077 Uiso 1 1 calc R
H38B H 0.2944 0.3988 0.7242 0.077 Uiso 1 1 calc R
C39 C 0.2607(6) 0.4809(3) 0.6682(3) 0.0494(14) Uani 1 1 d .
H39A H 0.3170 0.5169 0.6517 0.059 Uiso 1 1 calc R
H39B H 0.2207 0.4577 0.6298 0.059 Uiso 1 1 calc R
C40 C 0.1493(6) 0.5104(3) 0.7054(3) 0.0483(13) Uani 1 1 d .
H40A H 0.1874 0.5324 0.7450 0.058 Uiso 1 1 calc R
H40B H 0.0883 0.4752 0.7196 0.058 Uiso 1 1 calc R
C41 C 0.0705(7) 0.5590(3) 0.6646(3) 0.0563(16) Uani 1 1 d .
H41A H -0.0089 0.5730 0.6880 0.084 Uiso 1 1 calc R
H41B H 0.0418 0.5388 0.6230 0.084 Uiso 1 1 calc R
H41C H 0.1272 0.5972 0.6561 0.084 Uiso 1 1 calc R

loop_
_atom_site_aniso_label
_atom_site_aniso_U_11
_atom_site_aniso_U_22
_atom_site_aniso_U_33
_atom_site_aniso_U_23
_atom_site_aniso_U_13
_atom_site_aniso_U_12
Ta1 0.01491(7) 0.01199(7) 0.00997(7) 0.00016(5) 0.00096(4) 0.00000(6)
N1 0.0171(14) 0.0135(14) 0.0142(14) -0.0005(12) 0.0012(11) 0.0017(12)
O1 0.0184(13) 0.0162(13) 0.0127(12) -0.0031(9) 0.0020(10) 0.0026(10)
O2 0.0210(13) 0.0164(13) 0.0160(12) 0.0020(10) 0.0011(10) -0.0005(10)
O3 0.0169(12) 0.0139(12) 0.0146(12) 0.0013(9) 0.0042(9) -0.0038(9)
O4 0.0173(12) 0.0161(13) 0.0168(12) 0.0006(10) 0.0036(10) -0.0037(10)
C1 0.0159(17) 0.0140(17) 0.0198(18) -0.0021(14) 0.0015(14) -0.0003(13)
C2 0.0168(17) 0.0168(18) 0.0142(16) -0.0019(13) 0.0017(13) -0.0019(14)
C3 0.0179(17) 0.0141(17) 0.0163(17) -0.0007(13) 0.0004(13) -0.0012(13)
C4 0.0224(19) 0.0131(17) 0.0210(19) -0.0041(14) 0.0023(15) 0.0031(14)
C5 0.0179(18) 0.0175(18) 0.0175(18) -0.0003(14) 0.0025(14) -0.0012(14)
C6 0.0230(19) 0.0164(18) 0.0152(17) 0.0010(13) -0.0002(14) -0.0008(14)
C7 0.0242(19) 0.0173(18) 0.0184(18) -0.0013(14) -0.0027(15) 0.0062(15)
C8 0.0200(19) 0.024(2) 0.025(2) -0.0004(16) -0.0029(15) 0.0041(15)
C9 0.041(3) 0.027(2) 0.021(2) -0.0036(16) -0.0053(18) 0.0159(19)
C10 0.029(2) 0.020(2) 0.0216(19) 0.0036(15) -0.0030(16) 0.0018(16)
C11 0.029(2) 0.0171(18) 0.0152(18) -0.0012(14) 0.0047(15) 0.0023(15)
C12 0.035(2) 0.035(2) 0.021(2) -0.0024(17) 0.0103(17) 0.0072(19)
C13 0.038(3) 0.033(2) 0.023(2) -0.0073(17) 0.0015(18) -0.0084(19)
C14 0.047(3) 0.023(2) 0.020(2) 0.0030(16) 0.0077(18) 0.0077(19)
C15 0.0164(17) 0.0156(16) 0.0146(16) 0.0007(13) -0.0010(13) 0.0005(13)
C16 0.0167(17) 0.0184(18) 0.0136(16) 0.0013(13) 0.0015(13) -0.0023(14)
C17 0.0174(17) 0.0163(18) 0.0200(18) 0.0000(14) 0.0009(14) 0.0005(14)
C18 0.0203(18) 0.0156(18) 0.0202(18) 0.0041(14) 0.0001(14) 0.0013(14)
C19 0.0199(18) 0.0158(18) 0.0144(17) 0.0024(13) -0.0019(14) -0.0018(14)
C20 0.0232(19) 0.0149(18) 0.0180(18) -0.0016(14) 0.0034(14) 0.0024(14)
C21 0.0237(19) 0.0178(18) 0.0173(18) 0.0029(14) 0.0014(15) 0.0057(15)
C22 0.040(3) 0.028(2) 0.024(2) 0.0045(17) 0.0069(18) 0.0165(19)
C23 0.0193(19) 0.027(2) 0.027(2) 0.0001(16) 0.0069(16) 0.0051(16)
C24 0.028(2) 0.020(2) 0.024(2) -0.0009(15) 0.0048(16) 0.0014(16)
C25 0.027(2) 0.024(2) 0.0094(16) 0.0035(14) 0.0004(14) 0.0022(16)
C26 0.068(4) 0.059(4) 0.018(2) 0.010(2) 0.010(2) 0.030(3)
C27 0.152(7) 0.023(3) 0.022(2) 0.0018(19) 0.013(3) 0.002(3)
C28 0.046(3) 0.151(7) 0.018(2) 0.010(3) -0.010(2) -0.029(4)
C29 0.0189(18) 0.0158(18) 0.0192(18) 0.0016(14) 0.0002(14) -0.0070(14)
C30 0.020(2) 0.031(2) 0.042(3) 0.016(2) 0.0041(18) -0.0010(17)
C31 0.049(3) 0.025(2) 0.020(2) -0.0017(17) 0.0008(18) -0.014(2)
C32 0.027(2) 0.0206(19) 0.0181(18) 0.0039(15) 0.0017(15) -0.0041(16)
C33 0.0178(18) 0.0175(18) 0.0206(18) 0.0009(14) 0.0025(14) -0.0067(14)
C34 0.025(2) 0.024(2) 0.024(2) -0.0047(16) 0.0005(16) -0.0057(16)
C35 0.018(2) 0.041(3) 0.066(4) -0.026(3) 0.003(2) -0.0034(19)
C36 0.070(4) 0.039(3) 0.029(2) 0.015(2) -0.009(2) -0.029(3)
C37 0.047(3) 0.045(3) 0.049(3) 0.006(2) -0.003(3) 0.000(2)
C38 0.060(4) 0.085(5) 0.047(4) 0.017(3) 0.006(3) 0.007(4)
C39 0.058(4) 0.053(4) 0.037(3) 0.002(2) 0.003(2) -0.008(3)
C40 0.043(3) 0.060(4) 0.042(3) -0.007(3) 0.009(2) -0.010(3)
C41 0.064(4) 0.047(3) 0.058(4) -0.004(3) 0.012(3) 0.010(3)

loop_
_atom_type_symbol
_atom_type_description
_atom_type_scat_dispersion_real
_atom_type_scat_dispersion_imag
_atom_type_scat_source
C C 0.0033 0.0016 'International Tables Vol C Tables 4.2.6.8 and 6.1.1.4'
H H 0.0000 0.0000 'International Tables Vol C Tables 4.2.6.8 and 6.1.1.4'
N N 0.0061 0.0033 'International Tables Vol C Tables 4.2.6.8 and 6.1.1.4'
O O 0.0106 0.0060 'International Tables Vol C Tables 4.2.6.8 and 6.1.1.4'
Ta Ta -0.7052 6.5227 'International Tables Vol C Tables 4.2.6.8 and 6.1.1.4'

loop_
_geom_angle_atom_site_label_1
_geom_angle_atom_site_label_2
_geom_angle_atom_site_label_3
_geom_angle
O3 Ta1 O4 107.99(11)
O3 Ta1 O1 99.34(11)
O4 Ta1 O1 97.75(11)
O3 Ta1 O2 98.87(11)
O4 Ta1 O2 98.78(11)
O1 Ta1 O2 150.21(10)
O3 Ta1 N1 123.45(11)
O4 Ta1 N1 128.56(11)
O1 Ta1 N1 75.09(11)
O2 Ta1 N1 75.21(11)
C15 N1 C1 125.3(3)
C15 N1 Ta1 117.0(2)
C1 N1 Ta1 117.7(2)
C2 O1 Ta1 123.5(2)
C16 O2 Ta1 123.0(2)
C29 O3 Ta1 144.8(2)
C33 O4 Ta1 146.5(2)
C6 C1 C2 118.7(3)
C6 C1 N1 130.6(3)
C2 C1 N1 110.7(3)
O1 C2 C3 124.0(3)
O1 C2 C1 112.8(3)
C3 C2 C1 123.2(3)
C2 C3 C4 115.7(3)
C2 C3 C7 122.1(3)
C4 C3 C7 122.2(3)
C5 C4 C3 123.3(3)
C4 C5 C6 118.7(3)
C4 C5 C11 120.8(3)
C6 C5 C11 120.5(3)
C1 C6 C5 120.4(3)
C9 C7 C3 112.3(3)
C9 C7 C8 108.1(3)
C3 C7 C8 108.6(3)
C9 C7 C10 107.8(3)
C3 C7 C10 110.3(3)
C8 C7 C10 109.7(3)
C13 C11 C14 109.4(4)
C13 C11 C5 108.8(3)
C14 C11 C5 111.9(3)
C13 C11 C12 108.7(3)
C14 C11 C12 107.0(3)
C5 C11 C12 111.0(3)
C20 C15 C16 118.5(3)
C20 C15 N1 130.3(3)
C16 C15 N1 111.2(3)
O2 C16 C17 123.9(3)
O2 C16 C15 113.0(3)
C17 C16 C15 123.2(3)
C16 C17 C18 116.0(3)
C16 C17 C21 121.3(3)
C18 C17 C21 122.7(3)
C19 C18 C17 122.9(3)
C20 C19 C18 119.0(3)
C20 C19 C25 120.3(3)
C18 C19 C25 120.7(3)
C19 C20 C15 120.4(3)
C17 C21 C23 108.8(3)
C17 C21 C22 111.9(3)
C23 C21 C22 107.6(3)
C17 C21 C24 110.2(3)
C23 C21 C24 110.1(3)
C22 C21 C24 108.1(3)
C26 C25 C27 108.0(4)
C26 C25 C28 107.3(5)
C27 C25 C28 108.4(5)
C26 C25 C19 113.3(3)
C27 C25 C19 111.0(3)
C28 C25 C19 108.8(3)
O3 C29 C30 107.2(3)
O3 C29 C31 107.1(3)
C30 C29 C31 111.3(4)
O3 C29 C32 107.5(3)
C30 C29 C32 111.5(3)
C31 C29 C32 111.8(3)
O4 C33 C36 106.6(3)
O4 C33 C35 106.2(3)
C36 C33 C35 112.1(4)
O4 C33 C34 108.0(3)
C36 C33 C34 112.1(4)
C35 C33 C34 111.5(3)
C37 C38 C39 115.0(5)
C40 C39 C38 115.8(5)
C39 C40 C41 111.4(5)

loop_
_geom_bond_atom_site_label_1
_geom_bond_atom_site_label_2
_geom_bond_distance
Ta1 O3 1.855(2)
Ta1 O4 1.860(2)
Ta1 O1 1.931(2)
Ta1 O2 1.940(3)
Ta1 N1 2.067(3)
N1 C15 1.418(5)
N1 C1 1.419(5)
O1 C2 1.374(4)
O2 C16 1.365(4)
O3 C29 1.449(4)
O4 C33 1.446(4)
C1 C6 1.390(5)
C1 C2 1.404(5)
C2 C3 1.387(5)
C3 C4 1.403(5)
C3 C7 1.534(5)
C4 C5 1.394(5)
C5 C6 1.394(5)
C5 C11 1.536(5)
C7 C9 1.533(5)
C7 C8 1.536(5)
C7 C10 1.538(6)
C11 C13 1.532(6)
C11 C14 1.532(5)
C11 C12 1.540(6)
C15 C20 1.400(5)
C15 C16 1.401(5)
C16 C17 1.394(5)
C17 C18 1.403(5)
C17 C21 1.533(5)
C18 C19 1.396(5)
C19 C20 1.392(5)
C19 C25 1.536(5)
C21 C23 1.534(5)
C21 C22 1.535(5)
C21 C24 1.539(6)
C25 C26 1.511(6)
C25 C27 1.511(6)
C25 C28 1.525(7)
C29 C30 1.510(6)
C29 C31 1.518(5)
C29 C32 1.527(5)
C33 C36 1.509(6)
C33 C35 1.516(6)
C33 C34 1.516(5)
C37 C38 1.476(8)
C38 C39 1.510(8)
C39 C40 1.492(8)
C40 C41 1.500(8)

loop_
_geom_torsion_atom_site_label_1
_geom_torsion_atom_site_label_2
_geom_torsion_atom_site_label_3
_geom_torsion_atom_site_label_4
_geom_torsion
O3 Ta1 N1 C15 84.0(3)
O4 Ta1 N1 C15 -96.5(3)
O1 Ta1 N1 C15 175.5(3)
O2 Ta1 N1 C15 -6.9(2)
O3 Ta1 N1 C1 -95.7(3)
O4 Ta1 N1 C1 83.8(3)
O1 Ta1 N1 C1 -4.3(2)
O2 Ta1 N1 C1 173.3(3)
O3 Ta1 O1 C2 126.4(3)
O4 Ta1 O1 C2 -123.9(3)
O2 Ta1 O1 C2 -0.6(4)
N1 Ta1 O1 C2 4.1(3)
O3 Ta1 O2 C16 -115.6(3)
O4 Ta1 O2 C16 134.5(3)
O1 Ta1 O2 C16 11.5(4)
N1 Ta1 O2 C16 6.8(3)
O4 Ta1 O3 C29 174.9(4)
O1 Ta1 O3 C29 -83.8(4)
O2 Ta1 O3 C29 72.5(4)
N1 Ta1 O3 C29 -5.5(4)
O3 Ta1 O4 C33 170.4(4)
O1 Ta1 O4 C33 67.9(4)
O2 Ta1 O4 C33 -87.2(4)
N1 Ta1 O4 C33 -9.2(5)
C15 N1 C1 C6 5.3(6)
Ta1 N1 C1 C6 -174.9(3)
C15 N1 C1 C2 -175.8(3)
Ta1 N1 C1 C2 3.9(4)
Ta1 O1 C2 C3 177.6(3)
Ta1 O1 C2 C1 -3.2(4)
C6 C1 C2 O1 178.3(3)
N1 C1 C2 O1 -0.7(4)
C6 C1 C2 C3 -2.5(6)
N1 C1 C2 C3 178.5(3)
O1 C2 C3 C4 179.5(3)
C1 C2 C3 C4 0.3(5)
O1 C2 C3 C7 1.3(6)
C1 C2 C3 C7 -177.9(3)
C2 C3 C4 C5 0.8(6)
C7 C3 C4 C5 179.0(4)
C3 C4 C5 C6 0.3(6)
C3 C4 C5 C11 178.0(4)
C2 C1 C6 C5 3.5(6)
N1 C1 C6 C5 -177.7(4)
C4 C5 C6 C1 -2.5(6)
C11 C5 C6 C1 179.8(3)
C2 C3 C7 C9 -178.4(4)
C4 C3 C7 C9 3.5(5)
C2 C3 C7 C8 62.2(5)
C4 C3 C7 C8 -116.0(4)
C2 C3 C7 C10 -58.1(5)
C4 C3 C7 C10 123.8(4)
C4 C5 C11 C13 -85.5(4)
C6 C5 C11 C13 92.2(4)
C4 C5 C11 C14 153.5(4)
C6 C5 C11 C14 -28.8(5)
C4 C5 C11 C12 34.1(5)
C6 C5 C11 C12 -148.2(4)
C1 N1 C15 C20 7.9(6)
Ta1 N1 C15 C20 -171.9(3)
C1 N1 C15 C16 -173.9(3)
Ta1 N1 C15 C16 6.4(4)
Ta1 O2 C16 C17 174.6(3)
Ta1 O2 C16 C15 -5.3(4)
C20 C15 C16 O2 177.4(3)
N1 C15 C16 O2 -1.1(4)
C20 C15 C16 C17 -2.5(6)
N1 C15 C16 C17 179.0(3)
O2 C16 C17 C18 -179.4(3)
C15 C16 C17 C18 0.5(5)
O2 C16 C17 C21 1.4(6)
C15 C16 C17 C21 -178.7(3)
C16 C17 C18 C19 1.0(6)
C21 C17 C18 C19 -179.9(4)
C17 C18 C19 C20 -0.3(6)
C17 C18 C19 C25 -177.3(4)
C18 C19 C20 C15 -1.8(6)
C25 C19 C20 C15 175.2(3)
C16 C15 C20 C19 3.2(5)
N1 C15 C20 C19 -178.7(4)
C16 C17 C21 C23 61.1(5)
C18 C17 C21 C23 -118.0(4)
C16 C17 C21 C22 179.9(4)
C18 C17 C21 C22 0.8(5)
C16 C17 C21 C24 -59.7(5)
C18 C17 C21 C24 121.2(4)
C20 C19 C25 C26 12.5(6)
C18 C19 C25 C26 -170.5(4)
C20 C19 C25 C27 134.1(5)
C18 C19 C25 C27 -48.9(6)
C20 C19 C25 C28 -106.8(5)
C18 C19 C25 C28 70.2(6)
Ta1 O3 C29 C30 91.6(4)
Ta1 O3 C29 C31 -148.8(3)
Ta1 O3 C29 C32 -28.5(5)
Ta1 O4 C33 C36 -139.8(4)
Ta1 O4 C33 C35 100.5(5)
Ta1 O4 C33 C34 -19.3(6)
C37 C38 C39 C40 177.3(6)
C38 C39 C40 C41 177.0(6)
